data_2243683
loop_
_publ_author_name
'Klein, Wilhelm'

_publ_section_title
;
 Crystal structures of the penta- and hexahydrate of thulium nitrate
;
_journal_coeditor_code WM5589
_journal_issue 12
_journal_name_full 'Acta Crystallographica Section E'
_journal_page_first 1863
_journal_page_last 1867
_journal_paper_doi 10.1107/S2056989020015388
_journal_volume 76
_journal_year 2020
_chemical_formula_iupac '[Tm (N O3)3 (H2 O)4], 2H2 O'
_chemical_formula_moiety 'H8 N3 O13 Tm, 2(H2 O)'
_chemical_formula_sum 'H12 N3 O15 Tm'
_chemical_formula_weight 463.06
_chemical_name_systematic
;
Thulium nitrate
;
_space_group_crystal_system triclinic
_space_group_IT_number 2
_space_group_name_Hall '-P 1'
_space_group_name_H-M_alt 'P -1'
_atom_sites_solution_hydrogens difmap
_atom_sites_solution_primary direct
_atom_sites_solution_secondary difmap
_audit_creation_method SHELXL-2014/7
_cell_angle_alpha 70.924(4)
_cell_angle_beta 88.908(4)
_cell_angle_gamma 68.923(4)
_cell_formula_units_Z 2
_cell_length_a 6.7050(3)
_cell_length_b 8.9733(4)
_cell_length_c 11.4915(6)
_cell_measurement_reflns_used 47483
_cell_measurement_temperature 223(2)
_cell_measurement_theta_max 36.56
_cell_measurement_theta_min 2.59
_cell_volume 605.90(6)
_computing_cell_refinement
;
X-AREA (Stoe, 2015)
;
_computing_data_collection
;
X-AREA (Stoe, 2015)
;
_computing_data_reduction
;
X-AREA (Stoe, 2015)
;
_computing_molecular_graphics
;
DIAMOND (Brandenburg & Putz, 2012)
;
_computing_publication_material
;
publCIF (Westrip, 2010)
;
_computing_structure_refinement
;
SHELXL-2014/7 (Sheldrick, 2015)
;
_computing_structure_solution
;
SHELXS-97 (Sheldrick, 2008)
;
_diffrn_ambient_temperature 223(2)
_diffrn_detector STOE
_diffrn_detector_area_resol_mean 5.81
_diffrn_measured_fraction_theta_full 0.999
_diffrn_measured_fraction_theta_max 0.999
_diffrn_measurement_device_type 'STOE StadiVari'
_diffrn_measurement_method '\w scans'
_diffrn_radiation_monochromator 'Graded multilayer mirror'
_diffrn_radiation_type MoK\a
_diffrn_radiation_wavelength 0.71073
_diffrn_reflns_av_R_equivalents 0.0307
_diffrn_reflns_av_unetI/netI 0.0276
_diffrn_reflns_limit_h_max 10
_diffrn_reflns_limit_h_min -10
_diffrn_reflns_limit_k_max 13
_diffrn_reflns_limit_k_min -13
_diffrn_reflns_limit_l_max 17
_diffrn_reflns_limit_l_min -17
_diffrn_reflns_number 29880
_diffrn_reflns_theta_full 25.242
_diffrn_reflns_theta_max 32.499
_diffrn_reflns_theta_min 3.277
_diffrn_source 'Genix 3D HF Mo'
_diffrn_source_current 1.000
_diffrn_source_power 0.050
_diffrn_source_voltage 50
_exptl_absorpt_coefficient_mu 7.412
_exptl_absorpt_correction_T_max 1.000
_exptl_absorpt_correction_T_min 0.615
_exptl_absorpt_correction_type empirical
_exptl_absorpt_process_details
;
(X-AREA; Stoe, 2015)
;
_exptl_crystal_colour colourless
_exptl_crystal_density_diffrn 2.538
_exptl_crystal_description block
_exptl_crystal_F_000 444
_exptl_crystal_size_max 0.4
_exptl_crystal_size_mid 0.2
_exptl_crystal_size_min 0.15
_refine_diff_density_max 1.108
_refine_diff_density_min -1.185
_refine_ls_extinction_coef 0.0687(8)
_refine_ls_extinction_expression Fc^*^=kFc[1+0.001xFc^2^\l^3^/sin(2\q)]^-1/4^
_refine_ls_extinction_method
;
SHELXL-2014/7 (Sheldrick, 2015)
;
_refine_ls_goodness_of_fit_ref 0.913
_refine_ls_hydrogen_treatment refall
_refine_ls_matrix_type full
_refine_ls_number_parameters 221
_refine_ls_number_reflns 4385
_refine_ls_number_restraints 0
_refine_ls_restrained_S_all 0.913
_refine_ls_R_factor_all 0.0201
_refine_ls_R_factor_gt 0.0162
_refine_ls_shift/su_max 0.000
_refine_ls_shift/su_mean 0.000
_refine_ls_structure_factor_coef Fsqd
_refine_ls_weighting_details 'w=1/[\s^2^(Fo^2^)+(0.0200P)^2^] where P=(Fo^2^+2Fc^2^)/3'
_refine_ls_weighting_scheme calc
_refine_ls_wR_factor_gt 0.0342
_refine_ls_wR_factor_ref 0.0345
_reflns_number_gt 3899
_reflns_number_total 4385
_reflns_threshold_expression 'I > 2\s(I)'
_cod_data_source_file wm5589sup1.cif
_cod_data_source_block TONii-3_223K
_cod_original_cell_volume 605.90(5)
_cod_database_code 2243683
_shelx_space_group_comment
;
The symmetry employed for this shelxl refinement is uniquely defined
by the following loop, which should always be used as a source of
symmetry information in preference to the above space-group names.
They are only intended as comments.
;

loop_
_space_group_symop_operation_xyz
'x, y, z'
'-x, -y, -z'

loop_
_atom_site_type_symbol
_atom_site_label
_atom_site_fract_x
_atom_site_fract_y
_atom_site_fract_z
_atom_site_U_iso_or_equiv
_atom_site_adp_type
_atom_site_calc_flag
_atom_site_occupancy
_atom_site_disorder_assembly
_atom_site_disorder_group
Tm Tm 0.19543(2) 0.41275(2) 0.27232(2) 0.01566(4) Uani d 1 . .
N N1 -0.1763(3) 0.7245(2) 0.18627(18) 0.0219(3) Uani d 1 . .
O O1 -0.1088(3) 0.6386(2) 0.29939(16) 0.0306(4) Uani d 1 . .
O O2 -0.0716(3) 0.6650(2) 0.10973(17) 0.0332(4) Uani d 1 . .
O O3 -0.3348(3) 0.8577(2) 0.15483(19) 0.0338(4) Uani d 1 . .
N N2 0.0790(3) 0.1833(2) 0.18432(18) 0.0239(4) Uani d 1 . .
O O4 0.2565(3) 0.1444(2) 0.24492(17) 0.0283(3) Uani d 1 . .
O O5 -0.0588(3) 0.3320(2) 0.16876(17) 0.0282(3) Uani d 1 . .
O O6 0.0422(4) 0.0843(2) 0.14426(19) 0.0358(4) Uani d 1 . .
N N3 0.0931(3) 0.1599(2) 0.50588(18) 0.0216(3) Uani d 1 . .
O O7 -0.0255(3) 0.2987(2) 0.42350(16) 0.0267(3) Uani d 1 . .
O O8 0.2889(3) 0.1045(3) 0.4993(2) 0.0356(4) Uani d 1 . .
O O9 0.0120(3) 0.0838(2) 0.59033(18) 0.0367(4) Uani d 1 . .
O O10 0.3559(3) 0.6083(2) 0.22157(17) 0.0282(4) Uani d 1 . .
H H1 0.361(6) 0.677(5) 0.151(4) 0.049(10) Uiso d 1 . .
H H2 0.385(7) 0.637(6) 0.269(4) 0.051(11) Uiso d 1 . .
O O11 0.2745(3) 0.4539(2) 0.45290(15) 0.0234(3) Uani d 1 . .
H H3 0.200(7) 0.521(5) 0.484(4) 0.048(11) Uiso d 1 . .
H H4 0.367(6) 0.390(5) 0.499(3) 0.034(9) Uiso d 1 . .
O O12 0.5603(3) 0.2458(2) 0.32343(18) 0.0251(3) Uani d 1 . .
H H5 0.606(6) 0.147(5) 0.366(3) 0.037(9) Uiso d 1 . .
H H6 0.652(7) 0.283(5) 0.310(4) 0.049(11) Uiso d 1 . .
O O13 0.3038(3) 0.4359(2) 0.07487(15) 0.0230(3) Uani d 1 . .
H H7 0.400(7) 0.363(5) 0.063(4) 0.046(10) Uiso d 1 . .
H H8 0.236(7) 0.500(6) 0.006(4) 0.059(12) Uiso d 1 . .
O O14 0.3663(3) 0.8009(2) -0.01622(17) 0.0272(3) Uani d 1 . .
H H9 0.252(7) 0.832(5) -0.055(4) 0.039(10) Uiso d 1 . .
H H10 0.391(7) 0.883(6) -0.019(4) 0.058(12) Uiso d 1 . .
O O15 0.4146(3) 0.7754(2) 0.36863(17) 0.0244(3) Uani d 1 . .
H H11 0.301(7) 0.813(6) 0.390(4) 0.052(12) Uiso d 1 . .
H H12 0.439(8) 0.856(6) 0.327(4) 0.066(14) Uiso d 1 . .

loop_
_atom_site_aniso_label
_atom_site_aniso_U_11
_atom_site_aniso_U_22
_atom_site_aniso_U_33
_atom_site_aniso_U_12
_atom_site_aniso_U_13
_atom_site_aniso_U_23
Tm 0.01512(5) 0.01444(4) 0.01475(5) -0.00368(3) 0.00155(2) -0.00370(3)
N1 0.0208(8) 0.0134(7) 0.0251(9) -0.0038(6) 0.0013(7) -0.0012(6)
O1 0.0303(9) 0.0238(8) 0.0203(8) 0.0029(7) 0.0054(6) -0.0003(6)
O2 0.0341(9) 0.0324(9) 0.0227(8) 0.0000(7) 0.0010(7) -0.0103(7)
O3 0.0260(8) 0.0168(7) 0.0389(10) 0.0031(6) 0.0023(7) 0.0028(7)
N2 0.0287(9) 0.0200(8) 0.0211(8) -0.0114(7) -0.0005(7) -0.0019(7)
O4 0.0266(8) 0.0189(7) 0.0328(9) -0.0058(6) -0.0084(7) -0.0028(6)
O5 0.0235(8) 0.0266(8) 0.0298(8) -0.0052(6) -0.0022(6) -0.0081(7)
O6 0.0485(12) 0.0275(9) 0.0345(10) -0.0192(8) -0.0063(8) -0.0084(7)
N3 0.0214(8) 0.0162(7) 0.0242(9) -0.0049(6) 0.0059(7) -0.0056(6)
O7 0.0282(8) 0.0178(7) 0.0252(8) -0.0058(6) 0.0035(6) 0.0004(6)
O8 0.0191(8) 0.0347(10) 0.0532(12) -0.0060(7) 0.0103(8) -0.0200(9)
O9 0.0394(10) 0.0256(8) 0.0320(9) -0.0102(8) 0.0145(8) 0.0039(7)
O10 0.0495(11) 0.0276(8) 0.0170(7) -0.0257(8) 0.0066(7) -0.0073(6)
O11 0.0259(8) 0.0216(7) 0.0160(7) -0.0025(6) -0.0007(6) -0.0050(6)
O12 0.0169(7) 0.0180(7) 0.0331(9) -0.0032(6) -0.0001(6) -0.0029(6)
O13 0.0257(8) 0.0220(7) 0.0165(7) -0.0040(6) 0.0027(6) -0.0061(6)
O14 0.0336(9) 0.0208(8) 0.0258(8) -0.0112(7) 0.0027(7) -0.0049(6)
O15 0.0267(8) 0.0183(7) 0.0249(8) -0.0065(6) -0.0009(7) -0.0050(6)

loop_
_atom_type_symbol
_atom_type_description
_atom_type_scat_dispersion_real
_atom_type_scat_dispersion_imag
_atom_type_scat_source
Tm Tm -0.3139 5.2483 'International Tables Vol C Tables 4.2.6.8 and 6.1.1.4'
N N 0.0061 0.0033 'International Tables Vol C Tables 4.2.6.8 and 6.1.1.4'
O O 0.0106 0.0060 'International Tables Vol C Tables 4.2.6.8 and 6.1.1.4'
H H 0.0000 0.0000 'International Tables Vol C Tables 4.2.6.8 and 6.1.1.4'

loop_
_geom_angle_atom_site_label_1
_geom_angle_atom_site_label_2
_geom_angle_atom_site_label_3
_geom_angle_site_symmetry_1
_geom_angle_site_symmetry_3
_geom_angle
_geom_angle_publ_flag
O10 Tm O11 . . 72.03(6) ?
O10 Tm O12 . . 76.62(7) ?
O11 Tm O12 . . 77.63(7) ?
O10 Tm O13 . . 72.46(6) ?
O11 Tm O13 . . 141.28(6) ?
O12 Tm O13 . . 79.64(7) ?
O10 Tm O1 . . 84.81(7) ?
O11 Tm O1 . . 71.62(6) ?
O12 Tm O1 . . 147.76(7) ?
O13 Tm O1 . . 119.66(6) ?
O10 Tm O4 . . 136.37(7) ?
O11 Tm O4 . . 127.07(6) ?
O12 Tm O4 . . 71.71(6) ?
O13 Tm O4 . . 72.95(6) ?
O1 Tm O4 . . 136.08(7) ?
O10 Tm O7 . . 142.62(6) ?
O11 Tm O7 . . 74.59(6) ?
O12 Tm O7 . . 112.05(6) ?
O13 Tm O7 . . 143.65(6) ?
O1 Tm O7 . . 68.96(6) ?
O4 Tm O7 . . 78.37(6) ?
O10 Tm O2 . . 76.28(7) ?
O11 Tm O2 . . 116.27(6) ?
O12 Tm O2 . . 143.26(7) ?
O13 Tm O2 . . 68.82(6) ?
O1 Tm O2 . . 51.50(6) ?
O4 Tm O2 . . 114.16(6) ?
O7 Tm O2 . . 104.56(6) ?
O10 Tm O5 . . 138.32(6) ?
O11 Tm O5 . . 143.50(6) ?
O12 Tm O5 . . 122.22(6) ?
O13 Tm O5 . . 75.17(6) ?
O1 Tm O5 . . 89.05(6) ?
O4 Tm O5 . . 51.46(6) ?
O7 Tm O5 . . 69.56(6) ?
O2 Tm O5 . . 67.92(6) ?
O10 Tm N1 . . 79.34(6) ?
O11 Tm N1 . . 94.01(6) ?
O12 Tm N1 . . 155.94(6) ?
O13 Tm N1 . . 94.17(6) ?
O1 Tm N1 . . 25.80(6) ?
O4 Tm N1 . . 128.96(6) ?
O7 Tm N1 . . 86.74(5) ?
O2 Tm N1 . . 25.70(6) ?
O5 Tm N1 . . 77.55(6) ?
O10 Tm N2 . . 143.67(6) ?
O11 Tm N2 . . 142.17(6) ?
O12 Tm N2 . . 96.51(6) ?
O13 Tm N2 . . 71.21(6) ?
O1 Tm N2 . . 113.66(7) ?
O4 Tm N2 . . 25.46(6) ?
O7 Tm N2 . . 73.26(6) ?
O2 Tm N2 . . 90.88(6) ?
O5 Tm N2 . . 26.04(6) ?
N1 Tm N2 . . 103.50(6) ?
O10 Tm O8 . . 128.95(6) ?
O11 Tm O8 . . 66.54(6) ?
O12 Tm O8 . . 66.66(6) ?
O13 Tm O8 . . 129.82(6) ?
O1 Tm O8 . . 108.14(5) ?
O4 Tm O8 . . 62.01(6) ?
O7 Tm O8 . . 45.43(5) ?
O2 Tm O8 . . 149.59(6) ?
O5 Tm O8 . . 92.10(6) ?
N1 Tm O8 . . 130.80(5) ?
N2 Tm O8 . . 76.75(5) ?
O10 Tm N3 . . 140.57(6) ?
O11 Tm N3 . . 68.94(6) ?
O12 Tm N3 . . 89.70(6) ?
O13 Tm N3 . . 141.77(6) ?
O1 Tm N3 . . 88.19(5) ?
O4 Tm N3 . . 68.85(6) ?
O7 Tm N3 . . 22.36(5) ?
O2 Tm N3 . . 126.79(6) ?
O5 Tm N3 . . 80.10(6) ?
N1 Tm N3 . . 108.51(5) ?
N2 Tm N3 . . 73.74(5) ?
O8 Tm N3 . . 23.07(5) ?
O3 N1 O2 . . 122.6(2) ?
O3 N1 O1 . . 121.5(2) ?
O2 N1 O1 . . 115.82(18) ?
O3 N1 Tm . . 177.14(17) ?
O2 N1 Tm . . 60.15(11) ?
O1 N1 Tm . . 55.68(10) ?
N1 O1 O2 . . 31.87(11) ?
N1 O1 O3 . . 28.72(11) ?
O2 O1 O3 . . 60.58(9) ?
N1 O1 Tm . . 98.52(12) ?
O2 O1 Tm . . 66.66(7) ?
O3 O1 Tm . . 127.24(9) ?
N1 O1 O7 . . 128.53(15) ?
O2 O1 O7 . . 106.29(10) ?
O3 O1 O7 . . 140.60(12) ?
Tm O1 O7 . . 56.61(5) ?
N1 O1 O11 . . 139.90(14) ?
O2 O1 O11 . . 112.99(9) ?
O3 O1 O11 . . 155.01(11) ?
Tm O1 O11 . . 52.87(5) ?
O7 O1 O11 . . 63.47(6) ?
N1 O1 O11 . 2_566 140.49(14) ?
O2 O1 O11 . 2_566 158.78(12) ?
O3 O1 O11 . 2_566 115.14(9) ?
Tm O1 O11 . 2_566 114.13(7) ?
O7 O1 O11 . 2_566 62.71(6) ?
O11 O1 O11 . 2_566 79.48(7) ?
N1 O1 O10 . . 86.14(13) ?
O2 O1 O10 . . 64.64(8) ?
O3 O1 O10 . . 106.16(9) ?
Tm O1 O10 . . 46.07(5) ?
O7 O1 O10 . . 98.82(7) ?
O11 O1 O10 . . 53.92(6) ?
O11 O1 O10 2_566 . 132.50(8) ?
N1 O1 O15 . 1_455 89.65(13) ?
O2 O1 O15 . 1_455 117.05(9) ?
O3 O1 O15 . 1_455 64.92(7) ?
Tm O1 O15 . 1_455 150.29(9) ?
O7 O1 O15 . 1_455 96.18(7) ?
O11 O1 O15 . 1_455 129.57(8) ?
O11 O1 O15 2_566 1_455 51.03(5) ?
O10 O1 O15 . 1_455 163.64(8) ?
N1 O2 O1 . . 32.31(11) ?
N1 O2 O3 . . 28.38(11) ?
O1 O2 O3 . . 60.69(8) ?
N1 O2 Tm . . 94.15(13) ?
O1 O2 Tm . . 61.84(6) ?
O3 O2 Tm . . 122.53(9) ?
N1 O2 O13 . . 145.64(15) ?
O1 O2 O13 . . 113.94(9) ?
O3 O2 O13 . . 170.33(12) ?
Tm O2 O13 . . 52.70(5) ?
N1 O2 O5 . . 107.14(15) ?
O1 O2 O5 . . 87.66(9) ?
O3 O2 O5 . . 121.17(11) ?
Tm O2 O5 . . 56.41(5) ?
O13 O2 O5 . . 64.70(7) ?
N1 O2 O10 . . 95.68(14) ?
O1 O2 O10 . . 74.80(8) ?
O3 O2 O10 . . 113.21(10) ?
Tm O2 O10 . . 48.61(5) ?
O13 O2 O10 . . 57.13(6) ?
O5 O2 O10 . . 102.39(8) ?
N1 O2 O6 . 2_565 118.54(14) ?
O1 O2 O6 . 2_565 143.35(11) ?
O3 O2 O6 . 2_565 93.77(9) ?
Tm O2 O6 . 2_565 134.73(9) ?
O13 O2 O6 . 2_565 86.94(7) ?
O5 O2 O6 . 2_565 128.98(8) ?
O10 O2 O6 . 2_565 94.82(8) ?
N1 O2 O13 . 2_565 119.36(15) ?
O1 O2 O13 . 2_565 129.73(11) ?
O3 O2 O13 . 2_565 103.41(9) ?
Tm O2 O13 . 2_565 113.12(7) ?
O13 O2 O13 . 2_565 86.20(7) ?
O5 O2 O13 . 2_565 58.87(6) ?
O10 O2 O13 . 2_565 143.20(8) ?
O6 O2 O13 2_565 2_565 78.86(6) ?
N1 O3 O2 . . 28.99(12) ?
N1 O3 O1 . . 29.74(11) ?
O2 O3 O1 . . 58.73(8) ?
N1 O3 O14 . 2_575 129.45(15) ?
O2 O3 O14 . 2_575 112.88(10) ?
O1 O3 O14 . 2_575 136.24(11) ?
N1 O3 O15 . 1_455 99.15(14) ?
O2 O3 O15 . 1_455 123.07(9) ?
O1 O3 O15 . 1_455 73.86(8) ?
O14 O3 O15 2_575 1_455 123.21(8) ?
N1 O3 O14 . 1_455 103.78(16) ?
O2 O3 O14 . 1_455 86.31(9) ?
O1 O3 O14 . 1_455 119.12(10) ?
O14 O3 O14 2_575 1_455 101.62(7) ?
O15 O3 O14 1_455 1_455 91.31(7) ?
O6 N2 O4 . . 122.0(2) ?
O6 N2 O5 . . 122.5(2) ?
O4 N2 O5 . . 115.49(19) ?
O6 N2 Tm . . 175.95(18) ?
O4 N2 Tm . . 55.34(11) ?
O5 N2 Tm . . 60.28(11) ?
N2 O4 O5 . . 32.44(11) ?
N2 O4 O6 . . 28.47(12) ?
O5 O4 O6 . . 60.91(9) ?
N2 O4 Tm . . 99.20(13) ?
O5 O4 Tm . . 66.85(7) ?
O6 O4 Tm . . 127.60(9) ?
N2 O4 O12 . . 149.28(14) ?
O5 O4 O12 . . 118.57(9) ?
O6 O4 O12 . . 167.51(11) ?
Tm O4 O12 . . 52.63(5) ?
N2 O4 O13 . . 89.39(12) ?
O5 O4 O13 . . 71.81(8) ?
O6 O4 O13 . . 105.26(9) ?
Tm O4 O13 . . 52.19(5) ?
O12 O4 O13 . . 64.35(6) ?
N2 O4 O8 . . 121.99(15) ?
O5 O4 O8 . . 105.54(10) ?
O6 O4 O8 . . 128.45(10) ?
Tm O4 O8 . . 68.99(6) ?
O12 O4 O8 . . 64.03(7) ?
O13 O4 O8 . . 117.39(8) ?
N2 O4 O15 . 1_545 105.48(13) ?
O5 O4 O15 . 1_545 132.47(10) ?
O6 O4 O15 . 1_545 80.38(8) ?
Tm O4 O15 . 1_545 144.77(8) ?
O12 O4 O15 . 1_545 105.17(7) ?
O13 O4 O15 . 1_545 150.26(9) ?
O8 O4 O15 . 1_545 76.65(7) ?
N2 O4 O7 . . 84.55(14) ?
O5 O4 O7 . . 62.95(8) ?
O6 O4 O7 . . 104.27(9) ?
Tm O4 O7 . . 51.53(5) ?
O12 O4 O7 . . 85.18(7) ?
O13 O4 O7 . . 100.94(7) ?
O8 O4 O7 . . 42.60(6) ?
O15 O4 O7 1_545 . 105.93(7) ?
N2 O5 O4 . . 32.07(11) ?
N2 O5 O6 . . 28.04(11) ?
O4 O5 O6 . . 60.10(8) ?
N2 O5 Tm . . 93.68(13) ?
O4 O5 Tm . . 61.69(7) ?
O6 O5 Tm . . 121.66(9) ?
N2 O5 O2 . . 138.74(15) ?
O4 O5 O2 . . 112.22(9) ?
O6 O5 O2 . . 153.44(11) ?
Tm O5 O2 . . 55.67(5) ?
N2 O5 O7 . . 95.06(13) ?
O4 O5 O7 . . 74.85(8) ?
O6 O5 O7 . . 111.87(9) ?
Tm O5 O7 . . 54.27(5) ?
O2 O5 O7 . . 88.06(7) ?
N2 O5 O13 . 2_565 122.46(14) ?
O4 O5 O13 . 2_565 139.71(10) ?
O6 O5 O13 . 2_565 101.74(9) ?
Tm O5 O13 . 2_565 120.11(8) ?
O2 O5 O13 . 2_565 66.89(6) ?
O7 O5 O13 . 2_565 142.29(8) ?
N2 O5 O13 . . 82.93(13) ?
O4 O5 O13 . . 64.76(7) ?
O6 O5 O13 . . 100.34(9) ?
Tm O5 O13 . . 49.52(5) ?
O2 O5 O13 . . 56.50(6) ?
O7 O5 O13 . . 103.35(7) ?
O13 O5 O13 2_565 . 86.37(7) ?
N2 O6 O4 . . 29.55(12) ?
N2 O6 O5 . . 29.44(12) ?
O4 O6 O5 . . 58.99(8) ?
N2 O6 O14 . 2_565 116.45(16) ?
O4 O6 O14 . 2_565 146.00(11) ?
O5 O6 O14 . 2_565 87.01(9) ?
N2 O6 O9 . 2_556 83.84(14) ?
O4 O6 O9 . 2_556 77.76(9) ?
O5 O6 O9 . 2_556 91.17(9) ?
O14 O6 O9 2_565 2_556 104.35(9) ?
N2 O6 O2 . 2_565 83.25(14) ?
O4 O6 O2 . 2_565 93.56(9) ?
O5 O6 O2 . 2_565 74.80(8) ?
O14 O6 O2 2_565 2_565 76.63(7) ?
O9 O6 O2 2_556 2_565 165.92(9) ?
O9 N3 O8 . . 121.2(2) ?
O9 N3 O7 . . 119.94(19) ?
O8 N3 O7 . . 118.84(19) ?
O9 N3 Tm . . 167.34(15) ?
O8 N3 Tm . . 71.43(13) ?
O7 N3 Tm . . 47.41(10) ?
N3 O7 O8 . . 30.06(11) ?
N3 O7 O9 . . 29.46(11) ?
O8 O7 O9 . . 59.52(9) ?
N3 O7 Tm . . 110.23(13) ?
O8 O7 Tm . . 80.17(8) ?
O9 O7 Tm . . 139.69(10) ?
N3 O7 O1 . . 147.87(15) ?
O8 O7 O1 . . 125.43(10) ?
O9 O7 O1 . . 152.51(11) ?
Tm O7 O1 . . 54.43(5) ?
N3 O7 O5 . . 121.52(14) ?
O8 O7 O5 . . 104.49(9) ?
O9 O7 O5 . . 130.94(10) ?
Tm O7 O5 . . 56.17(5) ?
O1 O7 O5 . . 76.12(7) ?
N3 O7 O11 . . 89.75(13) ?
O8 O7 O11 . . 69.95(8) ?
O9 O7 O11 . . 109.13(10) ?
Tm O7 O11 . . 50.47(5) ?
O1 O7 O11 . . 58.42(6) ?
O5 O7 O11 . . 106.35(7) ?
N3 O7 O11 . 2_566 109.28(13) ?
O8 O7 O11 . 2_566 123.31(10) ?
O9 O7 O11 . 2_566 91.56(9) ?
Tm O7 O11 . 2_566 112.11(7) ?
O1 O7 O11 . 2_566 62.65(6) ?
O5 O7 O11 . 2_566 128.92(7) ?
O11 O7 O11 . 2_566 77.32(7) ?
N3 O7 O4 . . 83.39(12) ?
O8 O7 O4 . . 62.31(8) ?
O9 O7 O4 . . 105.04(9) ?
Tm O7 O4 . . 50.10(4) ?
O1 O7 O4 . . 99.67(7) ?
O5 O7 O4 . . 42.20(5) ?
O11 O7 O4 . . 90.17(7) ?
O11 O7 O4 2_566 . 161.88(7) ?
N3 O8 O9 . . 29.33(11) ?
N3 O8 O7 . . 31.10(11) ?
O9 O8 O7 . . 60.43(8) ?
N3 O8 O8 . 2_656 164.0(2) ?
O9 O8 O8 . 2_656 137.71(14) ?
O7 O8 O8 . 2_656 157.96(15) ?
N3 O8 O4 . . 95.90(15) ?
O9 O8 O4 . . 114.74(11) ?
O7 O8 O4 . . 75.09(9) ?
O8 O8 O4 2_656 . 84.07(10) ?
N3 O8 O12 . 2_656 103.77(15) ?
O9 O8 O12 . 2_656 75.16(9) ?
O7 O8 O12 . 2_656 133.87(10) ?
O8 O8 O12 2_656 2_656 62.61(9) ?
O4 O8 O12 . 2_656 116.75(8) ?
N3 O8 O11 . . 87.65(14) ?
O9 O8 O11 . . 107.57(9) ?
O7 O8 O11 . . 66.87(8) ?
O8 O8 O11 2_656 . 108.35(11) ?
O4 O8 O11 . . 94.14(8) ?
O12 O8 O11 2_656 . 145.13(10) ?
N3 O8 O12 . . 131.37(16) ?
O9 O8 O12 . . 160.61(11) ?
O7 O8 O12 . . 100.29(9) ?
O8 O8 O12 2_656 . 61.49(8) ?
O4 O8 O12 . . 57.20(6) ?
O12 O8 O12 2_656 . 124.10(7) ?
O11 O8 O12 . . 58.78(6) ?
N3 O8 Tm . . 85.50(14) ?
O9 O8 Tm . . 114.83(9) ?
O7 O8 Tm . . 54.39(6) ?
O8 O8 Tm 2_656 . 106.06(10) ?
O4 O8 Tm . . 49.00(5) ?
O12 O8 Tm 2_656 . 164.48(8) ?
O11 O8 Tm . . 45.93(4) ?
O12 O8 Tm . . 45.93(5) ?
N3 O8 O15 . 2_666 118.44(15) ?
O9 O8 O15 . 2_666 114.99(11) ?
O7 O8 O15 . 2_666 113.47(9) ?
O8 O8 O15 2_656 2_666 73.26(9) ?
O4 O8 O15 . 2_666 125.89(8) ?
O12 O8 O15 2_656 2_666 95.36(8) ?
O11 O8 O15 . 2_666 51.20(6) ?
O12 O8 O15 . 2_666 68.83(7) ?
Tm O8 O15 . 2_666 90.93(6) ?
N3 O9 O8 . . 29.45(12) ?
N3 O9 O7 . . 30.60(11) ?
O8 O9 O7 . . 60.05(9) ?
N3 O9 O15 . 2_566 122.54(15) ?
O8 O9 O15 . 2_566 151.29(11) ?
O7 O9 O15 . 2_566 92.26(9) ?
N3 O9 O9 . 2_556 81.16(15) ?
O8 O9 O9 . 2_556 81.92(10) ?
O7 O9 O9 . 2_556 82.92(10) ?
O15 O9 O9 2_566 2_556 103.45(11) ?
N3 O9 O6 . 2_556 155.54(18) ?
O8 O9 O6 . 2_556 132.39(12) ?
O7 O9 O6 . 2_556 154.89(11) ?
O15 O9 O6 2_566 2_556 70.34(7) ?
O9 O9 O6 2_556 2_556 117.98(10) ?
Tm O10 O11 . . 54.60(5) ?
Tm O10 O15 . . 125.53(8) ?
O11 O10 O15 . . 72.21(7) ?
Tm O10 O14 . . 123.63(9) ?
O11 O10 O14 . . 170.18(10) ?
O15 O10 O14 . . 106.61(8) ?
Tm O10 O13 . . 54.55(5) ?
O11 O10 O13 . . 107.65(8) ?
O15 O10 O13 . . 179.02(11) ?
O14 O10 O13 . . 73.69(7) ?
Tm O10 O12 . . 52.28(5) ?
O11 O10 O12 . . 63.00(7) ?
O15 O10 O12 . . 114.74(9) ?
O14 O10 O12 . . 124.80(9) ?
O13 O10 O12 . . 64.45(7) ?
Tm O10 O2 . . 55.11(6) ?
O11 O10 O2 . . 92.39(8) ?
O15 O10 O2 . . 123.68(9) ?
O14 O10 O2 . . 80.12(8) ?
O13 O10 O2 . . 57.26(6) ?
O12 O10 O2 . . 103.77(8) ?
Tm O10 O1 . . 49.12(5) ?
O11 O10 O1 . . 55.52(6) ?
O15 O10 O1 . . 93.03(8) ?
O14 O10 O1 . . 115.31(9) ?
O13 O10 O1 . . 87.66(7) ?
O12 O10 O1 . . 97.74(7) ?
O2 O10 O1 . . 40.57(5) ?
Tm O10 H1 . . 130(3) ?
O11 O10 H1 . . 167(3) ?
O15 O10 H1 . . 100(3) ?
O14 O10 H1 . . 7(3) ?
O13 O10 H1 . . 81(3) ?
O12 O10 H1 . . 130(3) ?
O2 O10 H1 . . 84(3) ?
O1 O10 H1 . . 116(3) ?
Tm O10 H2 . . 120(3) ?
O11 O10 H2 . . 65(3) ?
O15 O10 H2 . . 11(3) ?
O14 O10 H2 . . 115(3) ?
O13 O10 H2 . . 168(3) ?
O12 O10 H2 . . 103(3) ?
O2 O10 H2 . . 131(3) ?
O1 O10 H2 . . 96(3) ?
H1 O10 H2 . . 108(4) ?
Tm O11 O15 . 2_666 123.70(8) ?
Tm O11 O10 . . 53.37(5) ?
O15 O11 O10 2_666 . 122.60(9) ?
Tm O11 O1 . . 55.51(5) ?
O15 O11 O1 2_666 . 164.63(9) ?
O10 O11 O1 . . 70.56(7) ?
Tm O11 O7 . . 54.93(5) ?
O15 O11 O7 2_666 . 107.83(8) ?
O10 O11 O7 . . 106.57(8) ?
O1 O11 O7 . . 58.11(6) ?
Tm O11 O12 . . 51.22(5) ?
O15 O11 O12 2_666 . 77.11(7) ?
O10 O11 O12 . . 60.99(6) ?
O1 O11 O12 . . 106.16(7) ?
O7 O11 O12 . . 86.16(7) ?
Tm O11 O8 . . 67.52(6) ?
O15 O11 O8 2_666 . 68.58(7) ?
O10 O11 O8 . . 114.24(8) ?
O1 O11 O8 . . 99.54(8) ?
O7 O11 O8 . . 43.17(6) ?
O12 O11 O8 . . 60.70(6) ?
Tm O11 O1 . 2_566 129.79(8) ?
O15 O11 O1 2_666 2_566 67.77(7) ?
O10 O11 O1 . 2_566 167.02(9) ?
O1 O11 O1 . 2_566 100.52(7) ?
O7 O11 O1 . 2_566 74.86(7) ?
O12 O11 O1 . 2_566 131.78(8) ?
O8 O11 O1 . 2_566 75.93(7) ?
Tm O11 O7 . 2_566 132.35(8) ?
O15 O11 O7 2_666 2_566 102.34(7) ?
O10 O11 O7 . 2_566 113.06(8) ?
O1 O11 O7 . 2_566 76.86(7) ?
O7 O11 O7 . 2_566 102.68(7) ?
O12 O11 O7 . 2_566 170.75(9) ?
O8 O11 O7 . 2_566 127.94(8) ?
O1 O11 O7 2_566 2_566 54.64(5) ?
Tm O11 O15 . . 106.37(7) ?
O15 O11 O15 2_666 . 102.98(7) ?
O10 O11 O15 . . 53.90(6) ?
O1 O11 O15 . . 91.32(7) ?
O7 O11 O15 . . 149.18(8) ?
O12 O11 O15 . . 100.27(7) ?
O8 O11 O15 . . 160.04(8) ?
O1 O11 O15 2_566 . 118.68(7) ?
O7 O11 O15 2_566 . 70.75(6) ?
Tm O11 H3 . . 129(3) ?
O15 O11 H3 2_666 . 105(3) ?
O10 O11 H3 . . 113(3) ?
O1 O11 H3 . . 74(3) ?
O7 O11 H3 . . 99(3) ?
O12 O11 H3 . . 173(3) ?
O8 O11 H3 . . 126(3) ?
O1 O11 H3 2_566 . 54(3) ?
O7 O11 H3 2_566 . 4(3) ?
O15 O11 H3 . . 73(3) ?
Tm O11 H4 . . 121(3) ?
O15 O11 H4 2_666 . 4(3) ?
O10 O11 H4 . . 118(3) ?
O1 O11 H4 . . 168(3) ?
O7 O11 H4 . . 110(3) ?
O12 O11 H4 . . 74(3) ?
O8 O11 H4 . . 69(3) ?
O1 O11 H4 2_566 . 72(3) ?
O7 O11 H4 2_566 . 105(3) ?
O15 O11 H4 . . 101(3) ?
H3 O11 H4 . . 108(4) ?
Tm O12 O4 . . 55.65(5) ?
Tm O12 O10 . . 51.09(5) ?
O4 O12 O10 . . 101.51(7) ?
Tm O12 O11 . . 51.15(5) ?
O4 O12 O11 . . 96.35(7) ?
O10 O12 O11 . . 56.01(6) ?
Tm O12 O8 . 2_656 121.45(8) ?
O4 O12 O8 . 2_656 81.85(7) ?
O10 O12 O8 . 2_656 161.11(9) ?
O11 O12 O8 . 2_656 105.28(8) ?
Tm O12 O8 . . 67.41(6) ?
O4 O12 O8 . . 58.77(7) ?
O10 O12 O8 . . 109.76(8) ?
O11 O12 O8 . . 60.52(6) ?
O8 O12 O8 2_656 . 55.90(7) ?
Tm O12 O13 . . 50.30(5) ?
O4 O12 O13 . . 58.57(6) ?
O10 O12 O13 . . 55.69(6) ?
O11 O12 O13 . . 96.31(7) ?
O8 O12 O13 2_656 . 136.79(9) ?
O8 O12 O13 . . 108.33(8) ?
Tm O12 O9 . 2_656 159.42(9) ?
O4 O12 O9 . 2_656 105.31(8) ?
O10 O12 O9 . 2_656 149.31(9) ?
O11 O12 O9 . 2_656 133.55(8) ?
O8 O12 O9 2_656 2_656 40.99(5) ?
O8 O12 O9 . 2_656 96.86(7) ?
O13 O12 O9 . 2_656 130.07(8) ?
Tm O12 H5 . . 124(3) ?
O4 O12 H5 . . 80(3) ?
O10 O12 H5 . . 167(3) ?
O11 O12 H5 . . 111(3) ?
O8 O12 H5 2_656 . 6(3) ?
O8 O12 H5 . . 60(3) ?
O13 O12 H5 . . 133(3) ?
O9 O12 H5 2_656 . 38(3) ?
Tm O12 H6 . . 124(3) ?
O4 O12 H6 . . 151(3) ?
O10 O12 H6 . . 73(3) ?
O11 O12 H6 . . 103(3) ?
O8 O12 H6 2_656 . 113(3) ?
O8 O12 H6 . . 150(3) ?
O13 O12 H6 . . 98(3) ?
O9 O12 H6 2_656 . 76(3) ?
H5 O12 H6 . . 112(4) ?
Tm O13 O14 . 2_665 126.06(8) ?
Tm O13 O10 . . 52.99(5) ?
O14 O13 O10 2_665 . 123.85(9) ?
Tm O13 O2 . . 58.48(5) ?
O14 O13 O2 2_665 . 170.54(10) ?
O10 O13 O2 . . 65.61(7) ?
Tm O13 O4 . . 54.86(5) ?
O14 O13 O4 2_665 . 82.46(7) ?
O10 O13 O4 . . 103.61(7) ?
O2 O13 O4 . . 95.85(8) ?
Tm O13 O5 . 2_565 128.52(8) ?
O14 O13 O5 2_665 2_565 103.47(7) ?
O10 O13 O5 . 2_565 112.21(8) ?
O2 O13 O5 . 2_565 70.49(7) ?
O4 O13 O5 . 2_565 130.25(8) ?
Tm O13 O5 . . 55.31(5) ?
O14 O13 O5 2_665 . 115.55(8) ?
O10 O13 O5 . . 104.14(7) ?
O2 O13 O5 . . 58.80(7) ?
O4 O13 O5 . . 43.43(6) ?
O5 O13 O5 2_565 . 93.63(7) ?
Tm O13 O12 . . 50.06(5) ?
O14 O13 O12 2_665 . 80.61(7) ?
O10 O13 O12 . . 59.86(6) ?
O2 O13 O12 . . 106.36(7) ?
O4 O13 O12 . . 57.07(6) ?
O5 O13 O12 2_565 . 171.66(8) ?
O5 O13 O12 . . 91.06(7) ?
Tm O13 O2 . 2_565 119.90(8) ?
O14 O13 O2 2_665 2_565 76.74(7) ?
O10 O13 O2 . 2_565 159.18(9) ?
O2 O13 O2 . 2_565 93.80(7) ?
O4 O13 O2 . 2_565 80.58(7) ?
O5 O13 O2 2_565 2_565 54.24(6) ?
O5 O13 O2 . 2_565 64.66(6) ?
O12 O13 O2 . 2_565 134.09(8) ?
Tm O13 H7 . . 122(3) ?
O14 O13 H7 2_665 . 5(3) ?
O10 O13 H7 . . 122(3) ?
O2 O13 H7 . . 171(3) ?
O4 O13 H7 . . 78(3) ?
O5 O13 H7 2_565 . 108(3) ?
O5 O13 H7 . . 113(3) ?
O12 O13 H7 . . 77(3) ?
O2 O13 H7 2_565 . 78(3) ?
Tm O13 H8 . . 129(3) ?
O14 O13 H8 2_665 . 103(3) ?
O10 O13 H8 . . 113(3) ?
O2 O13 H8 . . 71(3) ?
O4 O13 H8 . . 130(3) ?
O5 O13 H8 2_565 . 1(3) ?
O5 O13 H8 . . 94(3) ?
O12 O13 H8 . . 172(3) ?
O2 O13 H8 2_565 . 54(3) ?
H7 O13 H8 . . 107(4) ?
O13 O14 O10 2_665 . 98.12(8) ?
O13 O14 O6 2_665 2_565 118.03(9) ?
O10 O14 O6 . 2_565 107.66(9) ?
O13 O14 O3 2_665 2_575 112.05(8) ?
O10 O14 O3 . 2_575 139.09(9) ?
O6 O14 O3 2_565 2_575 82.46(7) ?
O13 O14 O3 2_665 1_655 93.53(8) ?
O10 O14 O3 . 1_655 72.61(7) ?
O6 O14 O3 2_565 1_655 147.52(9) ?
O3 O14 O3 2_575 1_655 78.38(7) ?
O13 O14 O13 2_665 . 69.68(7) ?
O10 O14 O13 . . 53.22(6) ?
O6 O14 O13 2_565 . 82.55(7) ?
O3 O14 O13 2_575 . 163.54(9) ?
O3 O14 O13 1_655 . 118.06(7) ?
O13 O14 H9 2_665 . 116(3) ?
O10 O14 H9 . . 109(3) ?
O6 O14 H9 2_565 . 3(3) ?
O3 O14 H9 2_575 . 83(3) ?
O3 O14 H9 1_655 . 150(3) ?
O13 O14 H9 . . 82(3) ?
O13 O14 H10 2_665 . 114(3) ?
O10 O14 H10 . . 111(3) ?
O6 O14 H10 2_565 . 108(3) ?
O3 O14 H10 2_575 . 31(3) ?
O3 O14 H10 1_655 . 48(3) ?
O13 O14 H10 . . 164(3) ?
H9 O14 H10 . . 109(4) ?
O11 O15 O10 2_666 . 105.91(8) ?
O11 O15 O9 2_666 2_566 123.52(9) ?
O10 O15 O9 . 2_566 97.93(9) ?
O11 O15 O4 2_666 1_565 135.84(8) ?
O10 O15 O4 . 1_565 113.20(8) ?
O9 O15 O4 2_566 1_565 71.01(7) ?
O11 O15 O3 2_666 1_655 101.79(8) ?
O10 O15 O3 . 1_655 74.76(7) ?
O9 O15 O3 2_566 1_655 133.98(8) ?
O4 O15 O3 1_565 1_655 70.82(7) ?
O11 O15 O1 2_666 1_655 61.19(6) ?
O10 O15 O1 . 1_655 80.98(7) ?
O9 O15 O1 2_566 1_655 175.19(8) ?
O4 O15 O1 1_565 1_655 105.04(8) ?
O3 O15 O1 1_655 1_655 41.22(5) ?
O11 O15 O8 2_666 2_666 60.23(6) ?
O10 O15 O8 . 2_666 151.59(9) ?
O9 O15 O8 2_566 2_666 110.39(8) ?
O4 O15 O8 1_565 2_666 75.62(6) ?
O3 O15 O8 1_655 2_666 83.73(7) ?
O1 O15 O8 1_655 2_666 70.61(6) ?
O11 O15 O11 2_666 . 77.02(7) ?
O10 O15 O11 . . 53.89(6) ?
O9 O15 O11 2_566 . 77.44(7) ?
O4 O15 O11 1_565 . 143.83(8) ?
O3 O15 O11 1_655 . 124.74(8) ?
O1 O15 O11 1_655 . 105.40(7) ?
O8 O15 O11 2_666 . 133.51(8) ?
O11 O15 H11 2_666 . 116(3) ?
O10 O15 H11 . . 105(3) ?
O9 O15 H11 2_566 . 8(3) ?
O4 O15 H11 1_565 . 73(3) ?
O3 O15 H11 1_655 . 140(3) ?
O1 O15 H11 1_655 . 174(3) ?
O8 O15 H11 2_666 . 104(3) ?
O11 O15 H11 . . 78(3) ?
O11 O15 H12 2_666 . 116(3) ?
O10 O15 H12 . . 108(3) ?
O9 O15 H12 2_566 . 103(3) ?
O4 O15 H12 1_565 . 32(3) ?
O3 O15 H12 1_655 . 43(3) ?
O1 O15 H12 1_655 . 73(3) ?
O8 O15 H12 2_666 . 64(3) ?
O11 O15 H12 . . 162(3) ?
H11 O15 H12 . . 105(5) ?

loop_
_geom_bond_atom_site_label_1
_geom_bond_atom_site_label_2
_geom_bond_site_symmetry_2
_geom_bond_distance
_geom_bond_publ_flag
Tm O10 . 2.2897(18) ?
Tm O11 . 2.3255(17) ?
Tm O12 . 2.3276(17) ?
Tm O13 . 2.3360(16) ?
Tm O1 . 2.4039(17) ?
Tm O4 . 2.4179(18) ?
Tm O7 . 2.4677(17) ?
Tm O2 . 2.5034(18) ?
Tm O5 . 2.5252(18) ?
Tm N1 . 2.8787(18) ?
Tm N2 . 2.902(2) ?
Tm O8 . 2.991(2) ?
Tm N3 . 3.1452(18) ?
N1 O3 . 1.227(2) ?
N1 O2 . 1.251(3) ?
N1 O1 . 1.267(2) ?
O1 O2 . 2.134(2) ?
O1 O3 . 2.177(2) ?
O1 O7 . 2.758(2) ?
O1 O11 . 2.768(3) ?
O1 O11 2_566 3.004(2) ?
O1 O10 . 3.166(3) ?
O1 O15 1_455 3.174(3) ?
O2 O3 . 2.175(3) ?
O2 O13 . 2.738(3) ?
O2 O5 . 2.809(3) ?
O2 O10 . 2.965(3) ?
O2 O6 2_565 3.102(3) ?
O2 O13 2_565 3.184(3) ?
O3 O14 2_575 2.885(2) ?
O3 O15 1_455 2.992(3) ?
O3 O14 1_455 3.111(3) ?
N2 O6 . 1.221(3) ?
N2 O4 . 1.263(3) ?
N2 O5 . 1.277(3) ?
O4 O5 . 2.148(2) ?
O4 O6 . 2.173(3) ?
O4 O12 . 2.781(3) ?
O4 O13 . 2.827(2) ?
O4 O8 . 2.829(3) ?
O4 O15 1_545 2.926(2) ?
O4 O7 . 3.087(3) ?
O5 O6 . 2.190(3) ?
O5 O7 . 2.849(3) ?
O5 O13 2_565 2.963(2) ?
O5 O13 . 2.969(2) ?
O6 O14 2_565 2.804(3) ?
O6 O9 2_556 3.009(3) ?
O6 O2 2_565 3.102(3) ?
N3 O9 . 1.232(2) ?
N3 O8 . 1.236(3) ?
N3 O7 . 1.275(2) ?
O7 O8 . 2.162(3) ?
O7 O9 . 2.171(2) ?
O7 O11 . 2.907(3) ?
O7 O11 2_566 3.006(2) ?
O8 O9 . 2.151(3) ?
O8 O8 2_656 2.774(4) ?
O8 O12 2_656 2.943(3) ?
O8 O11 . 2.969(3) ?
O8 O12 . 2.974(3) ?
O8 O15 2_666 3.184(3) ?
O9 O15 2_566 2.782(3) ?
O9 O9 2_556 2.970(5) ?
O9 O6 2_556 3.009(3) ?
O10 O11 . 2.714(2) ?
O10 O15 . 2.714(3) ?
O10 O14 . 2.730(3) ?
O10 O13 . 2.734(2) ?
O10 O12 . 2.863(3) ?
O10 H1 . 0.85(4) ?
O10 H2 . 0.73(5) ?
O11 O15 2_666 2.666(2) ?
O11 O12 . 2.917(3) ?
O11 O1 2_566 3.004(2) ?
O11 O7 2_566 3.006(2) ?
O11 O15 . 3.199(3) ?
O11 H3 . 0.81(4) ?
O11 H4 . 0.74(4) ?
O12 O8 2_656 2.943(3) ?
O12 O13 . 2.986(3) ?
O12 O9 2_656 3.170(3) ?
O12 H5 . 0.80(4) ?
O12 H6 . 0.79(4) ?
O13 O14 2_665 2.713(3) ?
O13 O5 2_565 2.963(2) ?
O13 O2 2_565 3.184(3) ?
O13 H7 . 0.78(4) ?
O13 H8 . 0.83(5) ?
O14 O13 2_665 2.713(3) ?
O14 O6 2_565 2.804(3) ?
O14 O3 2_575 2.885(2) ?
O14 O3 1_655 3.111(3) ?
O14 H9 . 0.80(4) ?
O14 H10 . 0.80(5) ?
O15 O11 2_666 2.666(2) ?
O15 O9 2_566 2.782(3) ?
O15 O4 1_565 2.926(2) ?
O15 O3 1_655 2.992(3) ?
O15 O1 1_655 3.174(3) ?
O15 O8 2_666 3.184(3) ?
O15 H11 . 0.79(5) ?
O15 H12 . 0.79(5) ?

loop_
_geom_hbond_atom_site_label_D
_geom_hbond_atom_site_label_H
_geom_hbond_atom_site_label_A
_geom_hbond_site_symmetry_A
_geom_hbond_distance_DH
_geom_hbond_distance_HA
_geom_hbond_distance_DA
_geom_hbond_angle_DHA
O10 H1 O14 . 0.85(4) 1.89(4) 2.730(3) 170(4)
O10 H2 O15 . 0.73(5) 2.00(5) 2.714(3) 164(5)
O11 H4 O15 2_666 0.74(4) 1.93(4) 2.666(2) 174(4)
O11 H3 O7 2_566 0.81(4) 2.20(4) 3.006(2) 175(4)
O12 H5 O8 2_656 0.80(4) 2.15(4) 2.943(3) 172(4)
O12 H6 O5 1_655 0.79(4) 2.57(4) 3.260(3) 147(4)
O12 H6 O7 1_655 0.79(4) 2.61(4) 3.269(3) 142(4)
O13 H7 O14 2_665 0.78(4) 1.93(4) 2.713(3) 174(4)
O13 H8 O5 2_565 0.83(5) 2.13(5) 2.963(2) 179(5)
O14 H9 O6 2_565 0.80(4) 2.01(4) 2.804(3) 176(4)
O14 H10 O3 1_655 0.80(5) 2.64(5) 3.111(3) 119(4)
O14 H10 O3 2_575 0.80(5) 2.24(5) 2.885(2) 138(4)
O15 H11 O9 2_566 0.79(5) 2.01(5) 2.782(3) 168(4)
O15 H12 O4 1_565 0.79(5) 2.29(5) 2.926(2) 137(4)
O15 H12 O3 1_655 0.79(5) 2.47(5) 2.992(3) 125(4)

_cod_database_fobs_code 2243683
